data_1005018
loop_
_publ_author_name
'McCarroll, W H'
'Podejko, K'
'Cheetham, A K'
'Thomas, D M'
'DiSalvo, F J'

_publ_section_title
;
The crystal structure of La3 Mo4.33 Al.67 O14 and the electronic
structure of La3 Mo4 X O14 (X=Si, Mo1/3 Al2/3; Al1/2 V1/2)
;
_journal_coden_ASTM JSSCBI
_journal_name_full 'Journal of Solid State Chemistry'
_journal_page_first 241
_journal_page_last 252
_journal_paper_doi 10.1016/0022-4596(86)90237-9
_journal_volume 62
_journal_year 1986
_chemical_formula_structural 'La3 Mo4 (Mo.33 Al.67) O14'
_chemical_formula_sum 'Al0.67 La3 Mo4.33 O14'
_chemical_name_systematic
;
Lanthanum molybdenum aluminum oxide (3/4.3/.7/14)
;
_space_group_IT_number 62
_symmetry_cell_setting orthorhombic
_symmetry_Int_Tables_number 62
_symmetry_space_group_name_Hall '-P 2ac 2n'
_symmetry_space_group_name_H-M 'P n m a'
_cell_angle_alpha 90
_cell_angle_beta 90
_cell_angle_gamma 90
_cell_formula_units_Z 4
_cell_length_a 17.750(3)
_cell_length_b 5.6600(9)
_cell_length_c 11.070(2)
_cell_volume 1112.1
_refine_ls_R_factor_all 0.0343
_cod_original_formula_sum 'Al.67 La3 Mo4.33 O14'
_cod_database_code 1005018

loop_
_symmetry_equiv_pos_as_xyz
x,y,z
1/2+x,1/2-y,1/2-z
-x,1/2+y,-z
1/2-x,-y,1/2+z
-x,-y,-z
1/2-x,1/2+y,1/2+z
x,1/2-y,z
1/2+x,y,1/2-z

loop_
_atom_site_aniso_label
_atom_site_aniso_U_11
_atom_site_aniso_U_12
_atom_site_aniso_U_13
_atom_site_aniso_U_22
_atom_site_aniso_U_23
_atom_site_aniso_U_33
La1 0.0058(2) 0. -0.0001(2) 0.0091(3) 0. 0.0052(2)
La2 0.0071(2) 0. -0.0002(2) 0.0099(3) 0. 0.0062(2)
La3 0.0044(2) 0. 0.0006(2) 0.0148(3) 0. 0.0215(4)
Mo1 0.0037(2) 0.0004(2) 0.0004(2) 0.0052(2) -0.0007(2) 0.0050(2)
Mo2 0.0034(3) 0. -0.0001(3) 0.0064(4) 0. 0.0049(3)
Mo3 0.0044(3) 0. 0.0005(3) 0.0075(2) 0. 0.0076(4)
Mo4 0.0316(27) 0. -0.0019(17) 0.0124(10) 0. 0.0134(23)
Al1 0.0316(27) 0. -0.0019(17) 0.0124(10) 0. 0.0134(23)

loop_
_atom_site_label
_atom_site_type_symbol
_atom_site_symmetry_multiplicity
_atom_site_Wyckoff_symbol
_atom_site_fract_x
_atom_site_fract_y
_atom_site_fract_z
_atom_site_occupancy
_atom_site_attached_hydrogens
_atom_site_calc_flag
La1 La3+ 4 c 0.33565(4) 0.25 0.13199(6) 1. 0 d
La2 La3+ 4 c 0.34657(4) 0.25 0.49908(6) 1. 0 d
La3 La3+ 4 c 0.53414(4) 0.25 0.69746(8) 1. 0 d
Mo1 Mo4+ 8 d 0.33906(3) 0.02356(10) 0.82069(6) 1. 0 d
Mo2 Mo4+ 4 c 0.21638(5) 0.25 0.86281(9) 1. 0 d
Mo3 Mo4+ 8 d 0.50834(5) 0.2219(7) 0.00788(11) 0.5 0 d
Mo4 Mo6+ 4 c 0.0548(5) 0.25 0.0968(8) 0.308 0 d
Al1 Al3+ 4 c 0.0662(8) 0.25 0.1114(15) 0.692 0 d
O1 O2- 4 c -0.0246(7) 0.25 0.0549(12) 1. 0 d
O2 O2- 4 c 0.1318(9) 0.25 0.9949(15) 0.7 0 d
O3 O2- 8 d 0.0850(18) -0.0149(35) 0.1859(16) 0.35 0 d
O4 O2- 4 c 0.2890(5) 0.75 0.7446(8) 1. 0 d
O5 O2- 4 c -0.2206(4) 0.25 0.7918(7) 1. 0 d
O6 O2- 8 d 0.1526(3) -0.0001(10) 0.8023(5) 1. 0 d
O7 O2- 8 d -0.2709(3) 0.5070(11) 0.0339(5) 1. 0 d
O8 O2- 4 c -0.0999(5) 0.75 0.5994(8) 1. 0 d
O9 O2- 8 d 0.0446(3) 0.0010(12) 0.6112(6) 1. 0 d
O10 O2- 4 c 0.0946(5) 0.75 0.4096(8) 1. 0 d
O11 O2- 4 c -0.0304(10) 0.25 0.0120(22) 1. 0 d
O12 O2- 4 c 0.1241(5) 0.25 0.9792(23) 0.3 0 d
O13 O2- 8 d 0.0809(36) -0.0084(72) 0.1812(53) 0.15 0 d

loop_
_atom_type_symbol
_atom_type_oxidation_number
La3+ 3.000
Mo4+ 3.750
Mo6+ 6.000
Al3+ 3.000
O2- -2.000
